data_1546002
loop_
_publ_author_name
'Chi, Yue'
'Yan, Haihan'
'Zhang, Wen-Xiong'
'Xi, Zhenfeng'

_publ_section_title
;
 Synthesis of Quinoline Derivatives via Cu-Catalyzed Cascade Annulation of
 Heterocumulenes, Alkynes, and Diaryliodonium Salts
;
_journal_name_full 'Organic Letters'
_journal_paper_doi 10.1021/acs.orglett.7b01025
_journal_year 2017
_chemical_formula_moiety 'C28 H30 N2'
_chemical_formula_sum 'C28 H30 N2'
_chemical_formula_weight 394.56
_space_group_crystal_system triclinic
_space_group_IT_number 2
_space_group_name_Hall '-P 1'
_space_group_name_H-M_alt 'P -1'
_symmetry_Int_Tables_number 2
_symmetry_space_group_name_Hall '-P 1'
_symmetry_space_group_name_H-M 'P -1'
_atom_sites_solution_primary direct
_audit_creation_date 2017-01-20
_audit_creation_method
;
Olex2 1.2
(compiled 2016.09.09 svn.r3337 for OlexSys, GUI svn.r5227)
;
_cell_angle_alpha 87.324(9)
_cell_angle_beta 66.406(9)
_cell_angle_gamma 79.801(8)
_cell_formula_units_Z 2
_cell_length_a 10.3930(7)
_cell_length_b 11.0108(13)
_cell_length_c 11.0248(12)
_cell_measurement_reflns_used 1188
_cell_measurement_temperature 180.00(10)
_cell_measurement_theta_max 22.2950
_cell_measurement_theta_min 3.5060
_cell_volume 1137.5(2)
_computing_cell_refinement
;
CrysAlisPro, Agilent Technologies,
Version 1.171.36.32 (release 02-08-2013 CrysAlis171 .NET)
(compiled Aug  2 2013,16:46:58)
;
_computing_data_collection
;
CrysAlisPro, Agilent Technologies,
Version 1.171.36.32 (release 02-08-2013 CrysAlis171 .NET)
(compiled Aug  2 2013,16:46:58)
;
_computing_data_reduction
;
CrysAlisPro, Agilent Technologies,
Version 1.171.36.32 (release 02-08-2013 CrysAlis171 .NET)
(compiled Aug  2 2013,16:46:58)
;
_computing_molecular_graphics 'Olex2 (Dolomanov et al., 2009)'
_computing_publication_material 'Olex2 (Dolomanov et al., 2009)'
_computing_structure_refinement 'olex2.refine (Bourhis et al., 2015)'
_computing_structure_solution 'ShelXS (Sheldrick, 2008)'
_diffrn_ambient_temperature 180.00(10)
_diffrn_detector_area_resol_mean 10.3914
_diffrn_measured_fraction_theta_full 0.9906
_diffrn_measured_fraction_theta_max 0.7670
_diffrn_measurement_details
;
#__ type_ start__ end____ width___ exp.time_
  1 omega    7.00   40.00   1.0000    9.5000
omega____ theta____ kappa____ phi______ frames
    -       -0.6234  -99.0000   60.0000 33

#__ type_ start__ end____ width___ exp.time_
  2 omega    4.00   68.00   1.0000    9.5000
omega____ theta____ kappa____ phi______ frames
    -       -0.6234   38.0000  -60.0000 64

#__ type_ start__ end____ width___ exp.time_
  3 omega  -38.00   76.00   1.0000    9.5000
omega____ theta____ kappa____ phi______ frames
    -       -0.6234   19.0000 -120.0000 114
;
_diffrn_measurement_device_type 'SuperNova, Dual, Cu at zero, Atlas'
_diffrn_measurement_method '\w scans'
_diffrn_orient_matrix_UB_11 0.0035873000
_diffrn_orient_matrix_UB_12 -0.0101492000
_diffrn_orient_matrix_UB_13 -0.0644250000
_diffrn_orient_matrix_UB_21 0.0214088000
_diffrn_orient_matrix_UB_22 0.0580738000
_diffrn_orient_matrix_UB_23 -0.0191361000
_diffrn_orient_matrix_UB_31 0.0724316000
_diffrn_orient_matrix_UB_32 -0.0284892000
_diffrn_orient_matrix_UB_33 -0.0203859000
_diffrn_radiation_monochromator mirror
_diffrn_radiation_type 'Mo K\a'
_diffrn_radiation_wavelength 0.71073
_diffrn_reflns_av_R_equivalents 0.0522
_diffrn_reflns_av_unetI/netI 0.0725
_diffrn_reflns_limit_h_max 11
_diffrn_reflns_limit_h_min -12
_diffrn_reflns_limit_k_max 10
_diffrn_reflns_limit_k_min -12
_diffrn_reflns_limit_l_max 11
_diffrn_reflns_limit_l_min -11
_diffrn_reflns_number 5842
_diffrn_reflns_theta_full 25.1375
_diffrn_reflns_theta_max 25.14
_diffrn_reflns_theta_min 3.11
_diffrn_source 'SuperNova (Mo) X-ray Source'
_exptl_absorpt_coefficient_mu 0.067
_exptl_absorpt_correction_T_max 1.00000
_exptl_absorpt_correction_T_min 0.71588
_exptl_absorpt_correction_type multi-scan
_exptl_absorpt_process_details
;
CrysAlisPro, Agilent Technologies,
Version 1.171.36.32 (release 02-08-2013 CrysAlis171 .NET)
(compiled Aug  2 2013,16:46:58)
Empirical absorption correction using spherical harmonics,
 implemented in SCALE3 ABSPACK scaling algorithm.
;
_exptl_crystal_colour 'clear light yellow'
_exptl_crystal_colour_lustre clear
_exptl_crystal_colour_modifier light
_exptl_crystal_colour_primary yellow
_exptl_crystal_density_diffrn 1.1519
_exptl_crystal_description block
_exptl_crystal_F_000 424.1511
_exptl_crystal_size_max 0.2
_exptl_crystal_size_mid 0.1
_exptl_crystal_size_min 0.1
_refine_diff_density_max 0.2886
_refine_diff_density_min -0.2860
_refine_diff_density_rms 0.0745
_refine_ls_d_res_high 0.8366
_refine_ls_d_res_low 6.5524
_refine_ls_goodness_of_fit_ref 1.0650
_refine_ls_hydrogen_treatment constr
_refine_ls_matrix_type full
_refine_ls_number_constraints 50
_refine_ls_number_parameters 275
_refine_ls_number_reflns 3111
_refine_ls_number_restraints 0
_refine_ls_restrained_S_all 1.0650
_refine_ls_R_factor_all 0.0935
_refine_ls_R_factor_gt 0.0552
_refine_ls_shift/su_max 0.0000
_refine_ls_shift/su_mean 0.0000
_refine_ls_structure_factor_coef Fsqd
_refine_ls_weighting_details 'w=1/[\s^2^(Fo^2^)+(0.0398P)^2^+0.3459P] where P=(Fo^2^+2Fc^2^)/3'
_refine_ls_weighting_scheme calc
_refine_ls_wR_factor_gt 0.1140
_refine_ls_wR_factor_ref 0.1349
_reflns_Friedel_coverage 0.0
_reflns_limit_h_max 12
_reflns_limit_h_min -10
_reflns_limit_k_max 12
_reflns_limit_k_min -12
_reflns_limit_l_max 11
_reflns_limit_l_min 0
_reflns_number_gt 2083
_reflns_number_total 3111
_reflns_threshold_expression I>=2u(I)
_cod_data_source_file ol7b01025_si_002.cif
_cod_data_source_block 4j
_cod_database_code 1546002
_chemical_oxdiff_formula 'C20 H20 N2'
_reflns_odcompleteness_completeness 99.06
_reflns_odcompleteness_iscentric 1
_reflns_odcompleteness_theta 17.19
_olex2_refinement_description
;
1. Fixed Uiso
 At 1.2 times of:
  All C(H) groups
 At 1.5 times of:
  All C(H,H,H) groups
2.a Ternary CH refined with riding coordinates:
 C26(H26), C11(H11)
2.b Aromatic/amide H refined with riding coordinates:
 C2(H2), C5(H5), C15(H15), C25(H25), C16(H16), C3(H3), C21(H21), C22(H22),
 C23(H23), C24(H24), C19(H19), C18(H18), C17(H17)
2.c Idealised Me refined as rotating group:
 C27(H27a,H27b,H27c), C7(H7a,H7b,H7c), C12(H12a,H12b,H12c), C13(H13a,H13b,
 H13c), C28(H28a,H28b,H28c)
;
_olex2_date_sample_data_collection 2016-09-08
_olex2_submission_special_instructions 'No special instructions were received'

loop_
_space_group_symop_id
_space_group_symop_operation_xyz
1 x,y,z
2 -x,-y,-z

loop_
_atom_site_label
_atom_site_type_symbol
_atom_site_fract_x
_atom_site_fract_y
_atom_site_fract_z
_atom_site_U_iso_or_equiv
_atom_site_adp_type
_atom_site_occupancy
_atom_site_refinement_flags_posn
C9 C 0.0635(3) 0.7392(3) 0.9613(3) 0.0256(7) Uani 1.000000 .
N1 N 0.1000(2) 0.7290(2) 0.7309(2) 0.0284(6) Uani 1.000000 .
C1 C -0.0206(3) 0.8181(3) 0.7531(3) 0.0290(7) Uani 1.000000 .
N2 N 0.3019(3) 0.6918(2) 0.7715(2) 0.0329(7) Uani 1.000000 .
C2 C -0.0668(3) 0.8602(3) 0.6541(3) 0.0382(8) Uani 1.000000 .
H2 H -0.0154(3) 0.8284(3) 0.5682(3) 0.0458(10) Uiso 1.000000 R
C8 C -0.0623(3) 0.8155(3) 0.9884(3) 0.0274(7) Uani 1.000000 .
C5 C -0.2230(3) 0.9569(3) 0.9045(3) 0.0332(8) Uani 1.000000 .
H5 H -0.2761(3) 0.9896(3) 0.9898(3) 0.0399(9) Uiso 1.000000 R
C20 C 0.0970(3) 0.6682(3) 1.0659(3) 0.0278(7) Uani 1.000000 .
C6 C -0.1014(3) 0.8675(3) 0.8835(3) 0.0279(7) Uani 1.000000 .
C4 C -0.2677(3) 0.9985(3) 0.8075(3) 0.0362(8) Uani 1.000000 .
C14 C -0.1676(3) 0.8419(3) 1.1283(3) 0.0277(7) Uani 1.000000 .
C10 C 0.1664(3) 0.7184(3) 0.8210(3) 0.0282(7) Uani 1.000000 .
C15 C -0.2501(3) 0.7562(3) 1.1964(3) 0.0359(8) Uani 1.000000 .
H15 H -0.2441(3) 0.6832(3) 1.1536(3) 0.0431(10) Uiso 1.000000 R
C25 C 0.1261(3) 0.5408(3) 1.0560(3) 0.0348(8) Uani 1.000000 .
H25 H 0.1290(3) 0.5016(3) 0.9817(3) 0.0417(10) Uiso 1.000000 R
C16 C -0.3416(3) 0.7777(3) 1.3275(3) 0.0479(10) Uani 1.000000 .
H16 H -0.3955(3) 0.7184(3) 1.3730(3) 0.0575(12) Uiso 1.000000 R
C3 C -0.1868(3) 0.9480(3) 0.6807(3) 0.0417(9) Uani 1.000000 .
H3 H -0.2148(3) 0.9744(3) 0.6123(3) 0.0501(11) Uiso 1.000000 R
C21 C 0.0933(3) 0.7242(3) 1.1774(3) 0.0403(9) Uani 1.000000 .
H21 H 0.0743(3) 0.8098(3) 1.1863(3) 0.0483(11) Uiso 1.000000 R
C22 C 0.1173(3) 0.6544(4) 1.2744(3) 0.0540(11) Uani 1.000000 .
H22 H 0.1140(3) 0.6932(4) 1.3490(3) 0.0648(13) Uiso 1.000000 R
C27 C 0.4686(3) 0.5434(3) 0.8280(4) 0.0558(11) Uani 1.000000 .
H27a H 0.4004(4) 0.4894(4) 0.867(2) 0.0837(16) Uiso 1.000000 GR
H27b H 0.520(2) 0.5233(8) 0.7353(4) 0.0837(16) Uiso 1.000000 GR
H27c H 0.5339(19) 0.5335(6) 0.871(2) 0.0837(16) Uiso 1.000000 GR
C7 C -0.3979(3) 1.0969(3) 0.8342(3) 0.0534(11) Uani 1.000000 .
H7a H -0.4585(13) 1.0998(16) 0.9268(5) 0.0801(16) Uiso 1.000000 GR
H7b H -0.3689(4) 1.1756(5) 0.809(2) 0.0801(16) Uiso 1.000000 GR
H7c H -0.4489(14) 1.0779(12) 0.7837(19) 0.0801(16) Uiso 1.000000 GR
C26 C 0.3918(3) 0.6756(3) 0.8458(3) 0.0413(9) Uani 1.000000 .
H26 H 0.3337(3) 0.6954(3) 0.9398(3) 0.0496(11) Uiso 1.000000 R
C11 C 0.1713(3) 0.6608(3) 0.6023(3) 0.0332(8) Uani 1.000000 .
H11 H 0.0971(3) 0.6587(3) 0.5693(3) 0.0399(9) Uiso 1.000000 R
C23 C 0.1461(3) 0.5287(4) 1.2638(4) 0.0571(11) Uani 1.000000 .
H23 H 0.1625(3) 0.4824(4) 1.3306(4) 0.0686(14) Uiso 1.000000 R
C24 C 0.1508(3) 0.4706(3) 1.1537(4) 0.0471(10) Uani 1.000000 .
H24 H 0.1705(3) 0.3849(3) 1.1454(4) 0.0566(11) Uiso 1.000000 R
C12 C 0.2310(3) 0.5270(3) 0.6166(3) 0.0388(8) Uani 1.000000 .
H12a H 0.3153(12) 0.5234(3) 0.6334(19) 0.0582(13) Uiso 1.000000 GR
H12b H 0.1611(8) 0.4919(6) 0.6890(13) 0.0582(13) Uiso 1.000000 GR
H12c H 0.254(2) 0.4813(5) 0.5363(8) 0.0582(13) Uiso 1.000000 GR
C13 C 0.2817(3) 0.7255(3) 0.4990(3) 0.0424(9) Uani 1.000000 .
H13a H 0.2381(6) 0.8074(7) 0.4884(15) 0.0636(13) Uiso 1.000000 GR
H13b H 0.3573(11) 0.7298(17) 0.5269(10) 0.0636(13) Uiso 1.000000 GR
H13c H 0.3198(16) 0.6802(11) 0.4162(6) 0.0636(13) Uiso 1.000000 GR
C19 C -0.1836(3) 0.9512(3) 1.1927(3) 0.0423(9) Uani 1.000000 .
H19 H -0.1316(3) 1.0115(3) 1.1474(3) 0.0508(11) Uiso 1.000000 R
C18 C -0.2760(4) 0.9724(4) 1.3238(3) 0.0517(10) Uani 1.000000 .
H18 H -0.2852(4) 1.0463(4) 1.3664(3) 0.0620(12) Uiso 1.000000 R
C17 C -0.3537(4) 0.8849(3) 1.3908(3) 0.0495(10) Uani 1.000000 .
H17 H -0.4148(4) 0.8984(3) 1.4795(3) 0.0593(12) Uiso 1.000000 R
C28 C 0.4980(4) 0.7631(4) 0.7896(4) 0.0555(11) Uani 1.000000 .
H28a H 0.5525(16) 0.7445(14) 0.6969(6) 0.0833(16) Uiso 1.000000 GR
H28b H 0.4477(4) 0.8466(4) 0.801(2) 0.0833(16) Uiso 1.000000 GR
H28c H 0.5608(15) 0.7537(15) 0.8350(15) 0.0833(16) Uiso 1.000000 GR

loop_
_atom_site_aniso_label
_atom_site_aniso_U_11
_atom_site_aniso_U_22
_atom_site_aniso_U_33
_atom_site_aniso_U_12
_atom_site_aniso_U_13
_atom_site_aniso_U_23
C9 0.0289(17) 0.0280(18) 0.0219(16) -0.0068(13) -0.0111(13) -0.0018(13)
N1 0.0290(14) 0.0364(16) 0.0175(13) 0.0012(11) -0.0096(11) -0.0010(11)
C1 0.0271(17) 0.0343(19) 0.0271(17) -0.0077(13) -0.0122(14) 0.0071(14)
N2 0.0300(15) 0.0419(17) 0.0257(14) -0.0026(12) -0.0112(12) -0.0010(12)
C2 0.0402(19) 0.043(2) 0.0284(18) 0.0003(15) -0.0139(15) 0.0014(15)
C8 0.0307(17) 0.0272(18) 0.0246(16) -0.0051(13) -0.0112(14) -0.0010(13)
C5 0.0302(17) 0.0350(19) 0.0280(18) -0.0008(14) -0.0071(14) 0.0027(14)
C20 0.0237(16) 0.037(2) 0.0222(16) -0.0020(13) -0.0096(13) -0.0002(13)
C6 0.0295(17) 0.0295(18) 0.0234(16) -0.0066(13) -0.0088(13) 0.0028(13)
C4 0.0310(18) 0.040(2) 0.0384(19) -0.0038(14) -0.0161(16) 0.0069(16)
C14 0.0259(16) 0.0346(19) 0.0198(15) 0.0017(13) -0.0088(13) -0.0007(14)
C10 0.0312(19) 0.0313(19) 0.0205(16) -0.0004(13) -0.0108(14) 0.0012(13)
C15 0.0333(18) 0.0305(19) 0.0366(19) -0.0059(14) -0.0062(15) 0.0008(15)
C25 0.0282(17) 0.043(2) 0.0365(19) -0.0054(14) -0.0176(15) 0.0045(16)
C16 0.039(2) 0.041(2) 0.043(2) -0.0009(16) 0.0018(17) 0.0130(17)
C3 0.048(2) 0.047(2) 0.036(2) -0.0030(17) -0.0254(17) 0.0134(16)
C21 0.0356(19) 0.057(2) 0.0281(18) -0.0012(16) -0.0148(15) -0.0062(16)
C22 0.044(2) 0.093(3) 0.027(2) -0.000(2) -0.0209(17) -0.003(2)
C27 0.037(2) 0.073(3) 0.054(2) 0.0019(18) -0.0197(18) 0.011(2)
C7 0.045(2) 0.059(3) 0.051(2) 0.0060(18) -0.0216(18) 0.0136(18)
C26 0.0271(18) 0.067(2) 0.0264(17) -0.0013(16) -0.0091(15) -0.0040(16)
C11 0.0372(18) 0.040(2) 0.0206(16) -0.0028(14) -0.0111(14) -0.0034(14)
C23 0.038(2) 0.097(4) 0.039(2) -0.009(2) -0.0214(17) 0.029(2)
C24 0.035(2) 0.051(2) 0.060(2) -0.0120(16) -0.0243(18) 0.021(2)
C12 0.044(2) 0.039(2) 0.0331(18) -0.0001(15) -0.0176(16) -0.0057(15)
C13 0.046(2) 0.053(2) 0.0233(17) -0.0077(16) -0.0087(15) -0.0027(15)
C19 0.045(2) 0.039(2) 0.0332(18) -0.0126(15) -0.0022(16) -0.0031(16)
C18 0.060(2) 0.050(2) 0.035(2) -0.0065(19) -0.0090(18) -0.0128(18)
C17 0.053(2) 0.048(2) 0.0266(18) 0.0091(18) -0.0024(16) 0.0007(17)
C28 0.044(2) 0.073(3) 0.054(2) -0.0164(19) -0.0216(18) 0.003(2)

loop_
_atom_type_symbol
_atom_type_scat_dispersion_real
_atom_type_scat_dispersion_imag
_atom_type_scat_Cromer_Mann_a1
_atom_type_scat_Cromer_Mann_a2
_atom_type_scat_Cromer_Mann_a3
_atom_type_scat_Cromer_Mann_a4
_atom_type_scat_Cromer_Mann_b1
_atom_type_scat_Cromer_Mann_b2
_atom_type_scat_Cromer_Mann_b3
_atom_type_scat_Cromer_Mann_b4
_atom_type_scat_Cromer_Mann_c
_atom_type_scat_source
_atom_type_scat_dispersion_source
H 0.00000 0.00000 0.49300 0.32291 0.14019 0.04081 10.51090 26.12570 3.14236 57.79970 0.0030380000826 'International Tables Volume C Table 6.1.1.4 (pp. 500-502)' 'Henke, Gullikson and Davis, At. Data and Nucl. Data Tables, 1993, 54, 2'
C 0.00347 0.00161 2.31000 1.02000 1.58860 0.86500 20.84390 10.20750 0.56870 51.65120 0.215599998832 'International Tables Volume C Table 6.1.1.4 (pp. 500-502)' 'Henke, Gullikson and Davis, At. Data and Nucl. Data Tables, 1993, 54, 2'
N 0.00653 0.00323 12.21260 3.13220 2.01250 1.16630 0.00570 9.89330 28.99750 0.58260 -11.5290002823 'International Tables Volume C Table 6.1.1.4 (pp. 500-502)' 'Henke, Gullikson and Davis, At. Data and Nucl. Data Tables, 1993, 54, 2'

loop_
_geom_angle_atom_site_label_1
_geom_angle_atom_site_label_2
_geom_angle_atom_site_label_3
_geom_angle
C20 C9 C8 122.0(2)
C10 C9 C8 118.8(3)
C10 C9 C20 119.0(2)
C10 N1 C1 119.9(2)
C11 N1 C1 119.3(2)
C11 N1 C10 119.9(2)
C2 C1 N1 123.2(3)
C6 C1 N1 118.5(3)
C6 C1 C2 118.3(3)
C26 N2 C10 125.7(2)
C3 C2 C1 121.2(3)
C6 C8 C9 120.8(2)
C14 C8 C9 120.7(3)
C14 C8 C6 118.4(2)
C4 C5 C6 123.8(3)
C25 C20 C9 119.2(3)
C21 C20 C9 122.6(3)
C21 C20 C25 118.1(3)
C8 C6 C1 118.4(2)
C5 C6 C1 117.8(3)
C5 C6 C8 123.5(2)
C3 C4 C5 117.1(3)
C7 C4 C5 122.0(3)
C7 C4 C3 120.9(3)
C15 C14 C8 120.5(3)
C19 C14 C8 121.2(3)
C19 C14 C15 118.3(3)
N1 C10 C9 113.2(2)
N2 C10 C9 130.4(3)
N2 C10 N1 116.4(2)
C16 C15 C14 120.5(3)
C24 C25 C20 121.4(3)
C17 C16 C15 120.5(3)
C4 C3 C2 121.7(3)
C22 C21 C20 120.4(3)
C23 C22 C21 121.1(3)
C27 C26 N2 108.9(3)
C28 C26 N2 107.1(3)
C28 C26 C27 110.4(3)
C12 C11 N1 112.4(2)
C13 C11 N1 113.0(3)
C13 C11 C12 112.1(2)
C24 C23 C22 119.7(3)
C23 C24 C25 119.3(4)
C18 C19 C14 120.9(3)
C17 C18 C19 119.9(3)
C18 C17 C16 119.8(3)

loop_
_geom_bond_atom_site_label_1
_geom_bond_atom_site_label_2
_geom_bond_distance
C9 C8 1.351(4)
C9 C20 1.485(4)
C9 C10 1.487(4)
N1 C1 1.391(3)
N1 C10 1.410(4)
N1 C11 1.478(3)
C1 C2 1.390(4)
C1 C6 1.419(4)
N2 C10 1.272(3)
N2 C26 1.455(4)
C2 C3 1.372(4)
C8 C6 1.436(4)
C8 C14 1.496(4)
C5 C6 1.402(4)
C5 C4 1.359(4)
C20 C25 1.381(4)
C20 C21 1.385(4)
C4 C3 1.391(4)
C4 C7 1.511(4)
C14 C15 1.377(4)
C14 C19 1.377(4)
C15 C16 1.379(4)
C25 C24 1.378(4)
C16 C17 1.360(5)
C21 C22 1.366(5)
C22 C23 1.363(5)
C27 C26 1.512(5)
C26 C28 1.518(5)
C11 C12 1.520(4)
C11 C13 1.513(4)
C23 C24 1.378(5)
C19 C18 1.381(4)
C18 C17 1.363(5)
